data_1554784
loop_
_publ_author_name
'Hoffmann, Kerstin'
'Guentner, Manuel'
'Mayer, Peter'
'Dube, Henry'

_publ_section_title
;
 Symmetric and nonsymmetric bis-hemithioindigos -- precise visible light
 controlled shape-shifters
;
_journal_issue 8
_journal_name_full 'Organic Chemistry Frontiers'
_journal_page_first 1244
_journal_paper_doi 10.1039/C9QO00202B
_journal_volume 6
_journal_year 2019
_chemical_formula_moiety 'C13 H18 N2 O2 S2'
_chemical_formula_sum 'C13 H18 N2 O2 S2'
_chemical_formula_weight 298.41
_space_group_crystal_system orthorhombic
_space_group_IT_number 61
_space_group_name_Hall '-P 2ac 2ab'
_space_group_name_H-M_alt 'P b c a'
_atom_sites_solution_hydrogens geom
_audit_block_code C13H18N2O2S2_to053_carell
_audit_creation_date
;
'Tue May 19 13:17:12 2015'
;
_audit_creation_method SHELXL-2014
_audit_update_record
;
2019-02-04 deposited with the CCDC.	2019-03-13 downloaded from the CCDC.
;
_cell_angle_alpha 90
_cell_angle_beta 90
_cell_angle_gamma 90
_cell_formula_units_Z 8
_cell_length_a 14.1538(12)
_cell_length_b 10.7714(8)
_cell_length_c 20.0319(19)
_cell_measurement_reflns_used 945
_cell_measurement_temperature 173(2)
_cell_measurement_theta_max 20.3690
_cell_measurement_theta_min 4.5180
_cell_volume 3054.0(4)
_computing_cell_refinement
;
CrysAlisPro, Agilent Technologies,
Version 1.171.37.33 (release 27-03-2014 CrysAlis171 .NET)
(compiled Mar 27 2014,17:12:48)
;
_computing_data_collection
;
CrysAlisPro, Agilent Technologies,
Version 1.171.37.33 (release 27-03-2014 CrysAlis171 .NET)
(compiled Mar 27 2014,17:12:48)
;
_computing_data_reduction
;
CrysAlisPro, Agilent Technologies,
Version 1.171.37.33 (release 27-03-2014 CrysAlis171 .NET)
(compiled Mar 27 2014,17:12:48)
;
_computing_structure_refinement
;
Sheldrick, G. M. (2008).
<i>Acta Cryst.</i> A<b>64</b>, 112--122.
;
_computing_structure_solution
;
A. Altomare, M. C. Burla, M. Camalli, G. L. Cascarano, C. Giacovazzo, A.
Guagliardi, A. G. G. Moliterni, G. Polidori, R. Spagna: SIR97: a new tool for
crystal structure determination and refinement; J. Appl. Crystallogr. 1999,
32, 115-119.
;
_diffrn_ambient_temperature 173(2)
_diffrn_detector_area_resol_mean 15.9809
_diffrn_measured_fraction_theta_full 0.968
_diffrn_measured_fraction_theta_max 0.995
_diffrn_measurement_details
;
#__ type_ start__ end____ width___ exp.time_
  1 omega   -4.00   89.00   1.0000   17.5000
omega____ theta____ kappa____ phi______ frames
    -       19.3473   57.0000   90.0000 93

#__ type_ start__ end____ width___ exp.time_
  2 omega  -19.00   24.00   1.0000   17.5000
omega____ theta____ kappa____ phi______ frames
    -      -18.2535  -99.0000 -150.0000 43

#__ type_ start__ end____ width___ exp.time_
  3 omega   -4.00   89.00   1.0000   17.5000
omega____ theta____ kappa____ phi______ frames
    -       19.3473   57.0000 -150.0000 93

#__ type_ start__ end____ width___ exp.time_
  4 omega  -51.00   42.00   1.0000   17.5000
omega____ theta____ kappa____ phi______ frames
    -       19.3473  -57.0000  -60.0000 93

;
_diffrn_measurement_device 'CCD camera on \k-goniostat'
_diffrn_measurement_device_type 'Oxford XCalibur'
_diffrn_measurement_method '\w scans'
_diffrn_orient_matrix_UB_11 0.0098162000
_diffrn_orient_matrix_UB_12 0.0043993000
_diffrn_orient_matrix_UB_13 -0.0346354000
_diffrn_orient_matrix_UB_21 -0.0489760000
_diffrn_orient_matrix_UB_22 -0.0045623000
_diffrn_orient_matrix_UB_23 -0.0071049000
_diffrn_orient_matrix_UB_31 -0.0040846000
_diffrn_orient_matrix_UB_32 0.0655507000
_diffrn_orient_matrix_UB_33 0.0018164000
_diffrn_radiation_collimation '0.5 mm collimator'
_diffrn_radiation_monochromator graphite
_diffrn_radiation_type MoK\a
_diffrn_radiation_wavelength 0.71073
_diffrn_reflns_av_R_equivalents 0.1427
_diffrn_reflns_av_unetI/netI 0.1281
_diffrn_reflns_Laue_measured_fraction_full 0.968
_diffrn_reflns_Laue_measured_fraction_max 0.995
_diffrn_reflns_limit_h_max 16
_diffrn_reflns_limit_h_min -13
_diffrn_reflns_limit_k_max 12
_diffrn_reflns_limit_k_min -12
_diffrn_reflns_limit_l_max 23
_diffrn_reflns_limit_l_min -23
_diffrn_reflns_number 14906
_diffrn_reflns_point_group_measured_fraction_full 0.968
_diffrn_reflns_point_group_measured_fraction_max 0.995
_diffrn_reflns_theta_full 25.240
_diffrn_reflns_theta_max 24.998
_diffrn_reflns_theta_min 4.174
_diffrn_source 'fine-focus sealed tube'
_diffrn_source_current 40_mA
_diffrn_source_power 2.00_kW
_diffrn_source_type 'Spellman generator'
_diffrn_source_voltage 50_kV
_exptl_absorpt_coefficient_mu 0.348
_exptl_absorpt_correction_T_max 1.00000
_exptl_absorpt_correction_T_min 0.77416
_exptl_absorpt_correction_type multi-scan
_exptl_absorpt_process_details
;
CrysAlisPro, Agilent Technologies,
Version 1.171.37.33 (release 27-03-2014 CrysAlis171 .NET)
(compiled Mar 27 2014,17:12:48)
Empirical absorption correction using spherical harmonics,
 implemented in SCALE3 ABSPACK scaling algorithm.
;
_exptl_crystal_colour colourless
_exptl_crystal_density_diffrn 1.298
_exptl_crystal_description rod
_exptl_crystal_F_000 1264
_exptl_crystal_size_max 0.445
_exptl_crystal_size_mid 0.080
_exptl_crystal_size_min 0.031
_refine_diff_density_max 0.270
_refine_diff_density_min -0.266
_refine_diff_density_rms 0.066
_refine_ls_extinction_method none
_refine_ls_goodness_of_fit_ref 0.927
_refine_ls_hydrogen_treatment constr
_refine_ls_matrix_type full
_refine_ls_number_parameters 177
_refine_ls_number_reflns 2672
_refine_ls_number_restraints 0
_refine_ls_restrained_S_all 0.927
_refine_ls_R_factor_all 0.1567
_refine_ls_R_factor_gt 0.0652
_refine_ls_shift/su_max 0.001
_refine_ls_shift/su_mean 0.000
_refine_ls_structure_factor_coef Fsqd
_refine_ls_weighting_details 'w=1/[\s^2^(Fo^2^)+(0.0500P)^2^] where P=(Fo^2^+2Fc^2^)/3'
_refine_ls_weighting_scheme calc
_refine_ls_wR_factor_gt 0.1240
_refine_ls_wR_factor_ref 0.1493
_reflns_Friedel_coverage 0.000
_reflns_number_gt 1296
_reflns_number_total 2672
_reflns_threshold_expression 'I > 2\s(I)'
_cod_data_source_file c9qo00202b2.cif
_cod_data_source_block to053
_cod_database_code 1554784
_shelx_space_group_comment
;
The symmetry employed for this shelxl refinement is uniquely defined
by the following loop, which should always be used as a source of
symmetry information in preference to the above space-group names.
They are only intended as comments.
;
_shelxl_version_number 2014-3

loop_
_space_group_symop_operation_xyz
'x, y, z'
'-x+1/2, -y, z+1/2'
'x+1/2, -y+1/2, -z'
'-x, y+1/2, -z+1/2'
'-x, -y, -z'
'x-1/2, y, -z-1/2'
'-x-1/2, y-1/2, z'
'x, -y-1/2, z-1/2'

loop_
_atom_site_label
_atom_site_type_symbol
_atom_site_fract_x
_atom_site_fract_y
_atom_site_fract_z
_atom_site_U_iso_or_equiv
_atom_site_adp_type
_atom_site_occupancy
_atom_site_site_symmetry_order
_atom_site_calc_flag
_atom_site_refinement_flags_posn
_atom_site_refinement_flags_adp
C1 C 0.5275(3) 0.4887(4) 0.3159(2) 0.0382(11) Uani 1 1 d . .
C2 C 0.6554(3) 0.3680(4) 0.3666(2) 0.0530(13) Uani 1 1 d . .
H2A H 0.6125 0.2969 0.3632 0.079 Uiso 1 1 calc R U
H2B H 0.6600 0.3944 0.4133 0.079 Uiso 1 1 calc R U
H2C H 0.7181 0.3441 0.3503 0.079 Uiso 1 1 calc R U
C3 C 0.6890(3) 0.5545(4) 0.2972(2) 0.0564(14) Uani 1 1 d . .
H3A H 0.6757 0.5657 0.2496 0.085 Uiso 1 1 calc R U
H3B H 0.7523 0.5193 0.3028 0.085 Uiso 1 1 calc R U
H3C H 0.6857 0.6350 0.3199 0.085 Uiso 1 1 calc R U
C4 C 0.3777(3) 0.4047(4) 0.3487(2) 0.0357(11) Uani 1 1 d . .
C5 C 0.3280(3) 0.4827(4) 0.3904(2) 0.0346(11) Uani 1 1 d . .
C6 C 0.2314(3) 0.4661(4) 0.3896(2) 0.0377(11) Uani 1 1 d . .
C7 C 0.1865(3) 0.3790(4) 0.3507(2) 0.0464(12) Uani 1 1 d . .
H7 H 0.1196 0.3713 0.3516 0.056 Uiso 1 1 calc R U
C8 C 0.2401(3) 0.3031(4) 0.3105(2) 0.0550(14) Uani 1 1 d . .
H8 H 0.2104 0.2419 0.2835 0.066 Uiso 1 1 calc R U
C9 C 0.3375(3) 0.3160(4) 0.3094(2) 0.0468(12) Uani 1 1 d . .
H9 H 0.3754 0.2642 0.2819 0.056 Uiso 1 1 calc R U
C10 C 0.3754(3) 0.5746(3) 0.4354(2) 0.0462(12) Uani 1 1 d . .
H10A H 0.4307 0.6095 0.4128 0.069 Uiso 1 1 calc R U
H10B H 0.3953 0.5331 0.4765 0.069 Uiso 1 1 calc R U
H10C H 0.3310 0.6415 0.4463 0.069 Uiso 1 1 calc R U
C11 C 0.1556(3) 0.5162(4) 0.4920(2) 0.0389(11) Uani 1 1 d . .
C12 C 0.0727(3) 0.5921(4) 0.5893(2) 0.0652(15) Uani 1 1 d . .
H12A H 0.0446 0.6706 0.6040 0.098 Uiso 1 1 calc R U
H12B H 0.1268 0.5719 0.6179 0.098 Uiso 1 1 calc R U
H12C H 0.0256 0.5258 0.5924 0.098 Uiso 1 1 calc R U
C13 C 0.0747(3) 0.7154(4) 0.4844(2) 0.0673(16) Uani 1 1 d . .
H13A H 0.1299 0.7541 0.4634 0.101 Uiso 1 1 calc R U
H13B H 0.0457 0.7741 0.5156 0.101 Uiso 1 1 calc R U
H13C H 0.0288 0.6925 0.4499 0.101 Uiso 1 1 calc R U
N1 N 0.6190(3) 0.4702(3) 0.32624(17) 0.0451(10) Uani 1 1 d . .
N2 N 0.1044(3) 0.6041(3) 0.52058(18) 0.0466(10) Uani 1 1 d . .
O1 O 0.4766(2) 0.4055(2) 0.35216(13) 0.0388(7) Uani 1 1 d . .
O2 O 0.1750(2) 0.5459(2) 0.42777(14) 0.0448(8) Uani 1 1 d . .
S1 S 0.47986(9) 0.59539(11) 0.26726(6) 0.0572(4) Uani 1 1 d . .
S2 S 0.19307(10) 0.38758(10) 0.52795(6) 0.0525(4) Uani 1 1 d . .

loop_
_atom_site_aniso_label
_atom_site_aniso_U_11
_atom_site_aniso_U_22
_atom_site_aniso_U_33
_atom_site_aniso_U_23
_atom_site_aniso_U_13
_atom_site_aniso_U_12
C1 0.034(3) 0.037(3) 0.044(3) -0.001(2) 0.005(2) 0.001(2)
C2 0.039(3) 0.060(3) 0.060(3) 0.019(3) 0.006(2) 0.005(2)
C3 0.030(3) 0.055(3) 0.084(4) 0.024(3) -0.002(3) -0.003(2)
C4 0.028(3) 0.038(2) 0.041(3) 0.002(2) 0.003(2) -0.006(2)
C5 0.038(3) 0.033(2) 0.033(2) 0.003(2) 0.004(2) 0.001(2)
C6 0.039(3) 0.033(2) 0.041(3) -0.001(2) 0.013(2) 0.009(2)
C7 0.027(3) 0.064(3) 0.048(3) -0.008(3) 0.011(2) -0.008(2)
C8 0.039(3) 0.068(3) 0.058(3) -0.023(3) 0.005(3) -0.015(3)
C9 0.041(3) 0.049(3) 0.051(3) -0.019(2) 0.009(3) -0.006(2)
C10 0.050(3) 0.042(3) 0.046(3) -0.009(2) 0.002(2) -0.008(2)
C11 0.037(3) 0.033(3) 0.047(3) -0.005(2) 0.009(2) -0.009(2)
C12 0.046(4) 0.091(4) 0.059(3) -0.023(3) 0.026(3) -0.005(3)
C13 0.056(4) 0.045(3) 0.101(4) -0.007(3) 0.014(3) 0.015(3)
N1 0.034(3) 0.044(2) 0.057(2) 0.0163(19) -0.0028(19) -0.0017(19)
N2 0.043(3) 0.039(2) 0.058(3) -0.009(2) 0.019(2) -0.0035(19)
O1 0.0301(19) 0.0359(15) 0.0504(18) 0.0067(14) 0.0032(15) -0.0017(14)
O2 0.047(2) 0.0416(17) 0.0461(19) 0.0082(15) 0.0140(16) 0.0121(15)
S1 0.0354(8) 0.0632(8) 0.0730(9) 0.0269(7) 0.0046(7) 0.0071(6)
S2 0.0606(10) 0.0461(7) 0.0507(8) 0.0064(6) 0.0106(6) 0.0004(6)

loop_
_atom_type_symbol
_atom_type_description
_atom_type_scat_dispersion_real
_atom_type_scat_dispersion_imag
_atom_type_scat_source
C C 0.0033 0.0016 'International Tables Vol C Tables 4.2.6.8 and 6.1.1.4'
H H 0.0000 0.0000 'International Tables Vol C Tables 4.2.6.8 and 6.1.1.4'
N N 0.0061 0.0033 'International Tables Vol C Tables 4.2.6.8 and 6.1.1.4'
O O 0.0106 0.0060 'International Tables Vol C Tables 4.2.6.8 and 6.1.1.4'
S S 0.1246 0.1234 'International Tables Vol C Tables 4.2.6.8 and 6.1.1.4'

loop_
_geom_angle_atom_site_label_1
_geom_angle_atom_site_label_2
_geom_angle_atom_site_label_3
_geom_angle
N1 C1 O1 109.5(3)
N1 C1 S1 126.6(3)
O1 C1 S1 123.9(3)
N1 C2 H2A 109.5
N1 C2 H2B 109.5
H2A C2 H2B 109.5
N1 C2 H2C 109.5
H2A C2 H2C 109.5
H2B C2 H2C 109.5
N1 C3 H3A 109.5
N1 C3 H3B 109.5
H3A C3 H3B 109.5
N1 C3 H3C 109.5
H3A C3 H3C 109.5
H3B C3 H3C 109.5
C9 C4 C5 124.3(4)
C9 C4 O1 116.8(4)
C5 C4 O1 118.4(4)
C6 C5 C4 114.8(4)
C6 C5 C10 122.5(4)
C4 C5 C10 122.6(4)
C7 C6 C5 123.6(4)
C7 C6 O2 117.7(4)
C5 C6 O2 118.6(4)
C6 C7 C8 118.8(4)
C6 C7 H7 120.6
C8 C7 H7 120.6
C7 C8 C9 119.9(4)
C7 C8 H8 120.1
C9 C8 H8 120.1
C4 C9 C8 118.5(4)
C4 C9 H9 120.7
C8 C9 H9 120.7
C5 C10 H10A 109.5
C5 C10 H10B 109.5
H10A C10 H10B 109.5
C5 C10 H10C 109.5
H10A C10 H10C 109.5
H10B C10 H10C 109.5
N2 C11 O2 110.7(4)
N2 C11 S2 126.0(4)
O2 C11 S2 123.3(3)
N2 C12 H12A 109.5
N2 C12 H12B 109.5
H12A C12 H12B 109.5
N2 C12 H12C 109.5
H12A C12 H12C 109.5
H12B C12 H12C 109.5
N2 C13 H13A 109.5
N2 C13 H13B 109.5
H13A C13 H13B 109.5
N2 C13 H13C 109.5
H13A C13 H13C 109.5
H13B C13 H13C 109.5
C1 N1 C2 123.0(4)
C1 N1 C3 120.3(3)
C2 N1 C3 116.7(4)
C11 N2 C12 121.0(4)
C11 N2 C13 121.9(4)
C12 N2 C13 117.0(4)
C1 O1 C4 120.4(3)
C11 O2 C6 119.3(3)

loop_
_geom_bond_atom_site_label_1
_geom_bond_atom_site_label_2
_geom_bond_distance
C1 N1 1.327(5)
C1 O1 1.361(4)
C1 S1 1.650(4)
C2 N1 1.459(5)
C2 H2A 0.9800
C2 H2B 0.9800
C2 H2C 0.9800
C3 N1 1.464(5)
C3 H3A 0.9800
C3 H3B 0.9800
C3 H3C 0.9800
C4 C9 1.362(5)
C4 C5 1.379(5)
C4 O1 1.402(5)
C5 C6 1.378(5)
C5 C10 1.498(5)
C6 C7 1.375(6)
C6 O2 1.401(4)
C7 C8 1.376(6)
C7 H7 0.9500
C8 C9 1.385(6)
C8 H8 0.9500
C9 H9 0.9500
C10 H10A 0.9800
C10 H10B 0.9800
C10 H10C 0.9800
C11 N2 1.323(5)
C11 O2 1.353(5)
C11 S2 1.649(4)
C12 N2 1.454(5)
C12 H12A 0.9800
C12 H12B 0.9800
C12 H12C 0.9800
C13 N2 1.462(5)
C13 H13A 0.9800
C13 H13B 0.9800
C13 H13C 0.9800

loop_
_geom_torsion_atom_site_label_1
_geom_torsion_atom_site_label_2
_geom_torsion_atom_site_label_3
_geom_torsion_atom_site_label_4
_geom_torsion
C9 C4 C5 C6 -0.7(6)
O1 C4 C5 C6 -172.7(3)
C9 C4 C5 C10 176.8(4)
O1 C4 C5 C10 4.8(6)
C4 C5 C6 C7 0.2(6)
C10 C5 C6 C7 -177.3(4)
C4 C5 C6 O2 -176.6(3)
C10 C5 C6 O2 5.9(6)
C5 C6 C7 C8 0.4(7)
O2 C6 C7 C8 177.2(4)
C6 C7 C8 C9 -0.4(7)
C5 C4 C9 C8 0.7(6)
O1 C4 C9 C8 172.8(4)
C7 C8 C9 C4 -0.1(7)
O1 C1 N1 C2 4.6(5)
S1 C1 N1 C2 -175.6(3)
O1 C1 N1 C3 -174.9(3)
S1 C1 N1 C3 4.8(6)
O2 C11 N2 C12 178.6(4)
S2 C11 N2 C12 -2.0(6)
O2 C11 N2 C13 0.5(6)
S2 C11 N2 C13 179.8(3)
N1 C1 O1 C4 -178.8(3)
S1 C1 O1 C4 1.5(5)
C9 C4 O1 C1 101.0(4)
C5 C4 O1 C1 -86.4(4)
N2 C11 O2 C6 177.9(4)
S2 C11 O2 C6 -1.5(5)
C7 C6 O2 C11 94.1(5)
C5 C6 O2 C11 -89.0(5)
